data_7111202
loop_
_publ_author_name
'Yamada, Jun-ichi'
'Watanabe, Maki'
'Toita, Takashi'
'Akutsu, Hiroki'
'Nakatsuji, Shin&#x2032;ichi'
'Nishikawa, Hiroyuki'
'Ikemoto, Isao'
'Kikuchi, Koichi'

_publ_section_title
;
 2-(1,3-Dithiolan-2-ylidene)-5-(1,3-dithian-2-ylidene)-
 1,3,4,6-tetrathiapentalene(DHDA-TTP), a hybrid of BDH-TTP and BDA-TTP,
 and its metallic cation-radical saltsElectronic supplementary information
 (ESI) available: selected crystallographic data. See
 http://www.rsc.org/suppdata/cc/b2/b200556p/
;
_journal_issue 10
_journal_name_full 'Chemical Communications'
_journal_page_first 1118
_journal_paper_doi 10.1039/b200556p
_journal_year 2002
_chemical_formula_sum 'C22 H20 F6 P S16'
_chemical_formula_weight 942.32
_space_group_IT_number 2
_symmetry_cell_setting triclinic
_symmetry_space_group_name_Hall '-P 1'
_symmetry_space_group_name_H-M 'P -1'
_cell_angle_alpha 96.29(3)
_cell_angle_beta 108.71(5)
_cell_angle_gamma 91.28(4)
_cell_formula_units_Z 1
_cell_length_a 7.930(6)
_cell_length_b 17.548(5)
_cell_length_c 6.456(2)
_cell_measurement_reflns_used 25
_cell_measurement_temperature 295
_cell_measurement_theta_max 15.8
_cell_measurement_theta_min 13.0
_cell_volume 844.2(8)
_computing_cell_refinement 'CAD4 Diffractometer Control'
_computing_data_collection 'CAD4 Diffractometer Control'
_computing_data_reduction 'teXsan for Windows'
_computing_publication_material 'teXsan for Windows'
_computing_structure_refinement 'teXsan for Windows'
_computing_structure_solution
;
SIR92 (Altomare, et. al. 1994)
;
_diffrn_ambient_temperature 295
_diffrn_measurement_device CAD4
_diffrn_measurement_method ?w-2?q
_diffrn_orient_matrix_UB_11 0.03096
_diffrn_orient_matrix_UB_12 0.01227
_diffrn_orient_matrix_UB_13 0.16331
_diffrn_orient_matrix_UB_21 0.01402
_diffrn_orient_matrix_UB_22 0.05585
_diffrn_orient_matrix_UB_23 -0.01329
_diffrn_orient_matrix_UB_31 -0.12899
_diffrn_orient_matrix_UB_32 0.00539
_diffrn_orient_matrix_UB_33 -0.01769
_diffrn_radiation_detector 'scintillation counter'
_diffrn_radiation_monochromator graphite
_diffrn_radiation_source 'X-ray tube'
_diffrn_radiation_type 'Mo K?a'
_diffrn_radiation_wavelength 0.7107
_diffrn_reflns_av_R_equivalents 0.01244
_diffrn_reflns_av_sigmaI/netI 0.043
_diffrn_reflns_limit_h_max 10
_diffrn_reflns_limit_h_min -11
_diffrn_reflns_limit_k_max 24
_diffrn_reflns_limit_k_min -24
_diffrn_reflns_limit_l_max 9
_diffrn_reflns_limit_l_min 0
_diffrn_reflns_number 5304
_diffrn_reflns_reduction_process 'Lp corrections applied'
_diffrn_reflns_theta_max 29.96
_diffrn_reflns_theta_min 1.17
_diffrn_standards_decay_% -0.26
_diffrn_standards_interval_time 120
_diffrn_standards_number 3
_exptl_absorpt_coefficient_mu 1.125
_exptl_absorpt_correction_type none
_exptl_crystal_colour black
_exptl_crystal_density_diffrn 1.854
_exptl_crystal_density_meas ?
_exptl_crystal_description plate
_exptl_crystal_F_000 477.00
_exptl_crystal_size_max 0.5
_exptl_crystal_size_mid 0.3
_exptl_crystal_size_min 0.3
_refine_diff_density_max 0.75
_refine_diff_density_min -0.36
_refine_ls_extinction_coef no
_refine_ls_extinction_method none
_refine_ls_goodness_of_fit_ref 3.700
_refine_ls_hydrogen_treatment refxyz
_refine_ls_matrix_type full
_refine_ls_number_constraints 0
_refine_ls_number_parameters 235
_refine_ls_number_reflns 3313
_refine_ls_number_restraints 0
_refine_ls_R_factor_gt 0.0480
_refine_ls_shift/su_max 0.0300
_refine_ls_shift/su_mean 0.0022
_refine_ls_structure_factor_coef F
_refine_ls_weighting_details 'w = 1/[?s^2^(Fo) + 0.00001|Fo|^2^]'
_refine_ls_weighting_scheme sigma
_refine_ls_wR_factor_ref 0.0430
_reflns_number_gt 3313
_reflns_number_total 4896
_reflns_threshold_expression I>3.00?s(I)
_cod_data_source_file b200556psup1.cif
_cod_data_source_block (DHDA-TTP)2PF6
_cod_depositor_comments
;
The following automatic conversions were performed:

'_exptl_crystal_density_meas' value 'not measured' was changed to '?'
- the value is perceived as not measured.

Automatic conversion script
Id: cif_fix_values 3008 2015-01-20 13:52:24Z robertas 
;
_cod_original_cell_volume 844.1(8)
_cod_original_sg_symbol_H-M P-1
_cod_original_formula_sum 'C22 H20 F6 P S16 '
_cod_database_code 7111202

loop_
_symmetry_equiv_pos_as_xyz
'   +x,   +y,   +z'
'   -x,   -y,   -z'

loop_
_atom_site_label
_atom_site_fract_x
_atom_site_fract_y
_atom_site_fract_z
_atom_site_U_iso_or_equiv
_atom_site_occupancy
_atom_site_refinement_flags
_atom_site_adp_type
_atom_site_calc_flag
S(1) 0.07528(7) -0.18159(3) -0.75318(7) 0.0508(1) 1.000 . Uani d
S(2) -0.00966(8) -0.21340(3) -0.35827(8) 0.0626(2) 1.000 . Uani d
S(3) 0.26626(6) -0.01779(2) -0.50153(7) 0.04280(13) 1.000 . Uani d
S(4) 0.15385(7) -0.04632(3) -0.11817(7) 0.04651(13) 1.000 . Uani d
S(5) 0.44996(7) 0.13600(2) -0.25568(7) 0.04557(13) 1.000 . Uani d
S(6) 0.33944(6) 0.10707(2) 0.13040(6) 0.04075(12) 1.000 . Uani d
S(7) 0.60698(7) 0.30220(3) -0.02441(7) 0.0466(1) 1.000 . Uani d
S(8) 0.49946(7) 0.26896(3) 0.37209(7) 0.04699(13) 1.000 . Uani d
P(1) 1.0000 0.5000 1.0000 0.0573(2) 0.500 S Uani d
F(1) 0.8296(2) 0.45908(8) 0.8155(2) 0.0955(5) 1.000 . Uani d
F(2) 1.1229(2) 0.46041(7) 0.8741(2) 0.0926(5) 1.000 . Uani d
F(3) 0.9892(2) 0.57183(7) 0.8679(2) 0.0937(5) 1.000 . Uani d
C(1) -0.0891(4) -0.28699(12) -0.5929(4) 0.0772(9) 1.000 . Uani d
C(2) 0.0057(4) -0.27886(12) -0.7522(4) 0.0703(8) 1.000 . Uani d
C(3) 0.0851(2) -0.15046(9) -0.4836(3) 0.0365(5) 1.000 . Uani d
C(4) 0.1606(2) -0.08067(9) -0.3810(3) 0.0370(5) 1.000 . Uani d
C(5) 0.3251(2) 0.05187(9) -0.2744(3) 0.0367(5) 1.000 . Uani d
C(6) 0.2766(2) 0.03826(8) -0.0994(2) 0.0347(4) 1.000 . Uani d
C(7) 0.4354(2) 0.17213(8) 0.0039(2) 0.0336(4) 1.000 . Uani d
C(8) 0.4980(2) 0.24356(9) 0.1016(2) 0.0356(4) 1.000 . Uani d
C(9) 0.4516(3) 0.36878(12) 0.3725(3) 0.0614(7) 1.000 . Uani d
C(10) 0.5635(3) 0.41644(11) 0.2850(3) 0.0617(7) 1.000 . Uani d
C(11) 0.5340(3) 0.39526(10) 0.0436(3) 0.0514(6) 1.000 . Uani d
H(1) 0.025(2) -0.3071(10) -0.519(3) 0.051 1.000 . Uiso d
H(2) -0.106(2) -0.3359(10) -0.536(3) 0.051 1.000 . Uiso d
H(3) -0.043(2) -0.3024(10) -0.885(3) 0.051 1.000 . Uiso d
H(4) 0.125(2) -0.3094(10) -0.695(3) 0.051 1.000 . Uiso d
H(5) 0.317(2) 0.3777(9) 0.295(3) 0.051 1.000 . Uiso d
H(6) 0.464(2) 0.3856(9) 0.516(3) 0.051 1.000 . Uiso d
H(7) 0.521(2) 0.4712(10) 0.296(3) 0.051 1.000 . Uiso d
H(8) 0.688(2) 0.4060(10) 0.361(3) 0.051 1.000 . Uiso d
H(9) 0.398(2) 0.3950(9) -0.042(3) 0.051 1.000 . Uiso d
H(10) 0.599(2) 0.4258(10) -0.012(3) 0.051 1.000 . Uiso d

loop_
_atom_site_aniso_label
_atom_site_aniso_U_11
_atom_site_aniso_U_22
_atom_site_aniso_U_33
_atom_site_aniso_U_12
_atom_site_aniso_U_13
_atom_site_aniso_U_23
S(1) 0.0706(4) 0.0406(3) 0.0374(3) -0.0066(2) 0.0169(2) -0.0075(2)
S(2) 0.0778(4) 0.0574(3) 0.0548(3) -0.0248(3) 0.0320(3) -0.0112(2)
S(3) 0.0611(3) 0.0325(2) 0.0336(2) -0.0031(2) 0.0173(2) -0.0057(2)
S(4) 0.0638(3) 0.0366(2) 0.0393(3) -0.0119(2) 0.0218(2) -0.0072(2)
S(5) 0.0688(3) 0.0319(2) 0.0400(3) -0.0073(2) 0.0272(2) -0.0057(2)
S(6) 0.0590(3) 0.0315(2) 0.0296(2) -0.0062(2) 0.0143(2) -0.0034(2)
S(7) 0.0596(3) 0.0377(2) 0.0475(3) -0.0053(2) 0.0272(2) -0.0012(2)
S(8) 0.0676(3) 0.0386(2) 0.0323(2) -0.0095(2) 0.0165(2) -0.0044(2)
P(1) 0.0457(5) 0.0427(4) 0.0757(5) -0.0033(3) 0.0164(4) -0.0147(4)
F(1) 0.0686(9) 0.0992(10) 0.0949(10) -0.0275(8) 0.0087(8) -0.0282(8)
F(2) 0.0821(10) 0.0772(9) 0.1239(12) 0.0018(7) 0.0540(9) -0.0264(8)
F(3) 0.1136(12) 0.0622(9) 0.1049(11) 0.0029(8) 0.0349(9) 0.0114(8)
C(1) 0.110(2) 0.0363(12) 0.087(2) -0.0220(12) 0.041(2) -0.0079(11)
C(2) 0.093(2) 0.0437(12) 0.073(2) -0.0181(11) 0.038(2) -0.0274(11)
C(3) 0.0379(10) 0.0320(8) 0.0354(9) 0.0019(7) 0.0085(7) -0.0037(7)
C(4) 0.0415(10) 0.0331(9) 0.0337(9) 0.0012(7) 0.0113(7) -0.0036(7)
C(5) 0.0452(10) 0.0284(8) 0.0349(9) 0.0006(7) 0.0130(8) -0.0032(6)
C(6) 0.0435(10) 0.0256(8) 0.0308(8) 0.0004(7) 0.0088(7) -0.0045(6)
C(7) 0.0409(10) 0.0288(8) 0.0299(8) 0.0023(7) 0.0109(7) 0.0011(6)
C(8) 0.0412(10) 0.0322(8) 0.0313(8) -0.0003(7) 0.0104(7) -0.0001(6)
C(9) 0.091(2) 0.0481(12) 0.0454(12) 0.0085(11) 0.0267(12) -0.0075(9)
C(10) 0.094(2) 0.0342(10) 0.0538(13) 0.0004(11) 0.0227(12) -0.0041(9)
C(11) 0.067(1) 0.0366(10) 0.0540(12) -0.0014(9) 0.0242(10) 0.0064(8)

loop_
_geom_angle_atom_site_label_1
_geom_angle_atom_site_label_2
_geom_angle_atom_site_label_3
_geom_angle
_geom_angle_site_symmetry_1
_geom_angle_site_symmetry_3
C2 S1 C3 95.9(2) . .
C1 S2 C3 96.7(2) . .
C4 S3 C5 94.0(1) . .
C4 S4 C6 94.3(2) . .
C5 S5 C7 93.9(2) . .
C6 S6 C7 93.8(1) . .
C8 S7 C11 101.5(2) . .
C8 S8 C9 102.1(2) . .
F1 P1 F1 180.00 . 2_767.
F1 P1 F2 89.8(1) . .
F1 P1 F2 90.2(1) . 2_767
F1 P1 F3 91.0(1) . .
F1 P1 F3 89.0(1) . 2_767
F1 P1 F2 90.2(1) 2_767 .
F1 P1 F2 89.8(1) 2_767 2_767
F1 P1 F3 89.0(1) 2_767 .
F1 P1 F3 91.0(1) 2_767 2_767
F2 P1 F2 180.00 . 2_767
F2 P1 F3 90.1(1) . .
F2 P1 F3 89.9(1) . 2_767
F2 P1 F3 89.9(1) 2_767 .
F2 P1 F3 90.1(1) 2_767 2_767
F3 P1 F3 180.00 . 2_767
S2 C1 C2 111.1(3) . .
S1 C2 C1 112.6(3) . .
S1 C3 S2 116.0(2) . .
S1 C3 C4 121.6(3) . .
S2 C3 C4 122.4(2) . .
S3 C4 S4 115.6(2) . .
S3 C4 C3 123.0(2) . .
S4 C4 C3 121.4(3) . .
S3 C5 S5 123.7(2) . .
S3 C5 C6 118.0(2) . .
S5 C5 C6 118.2(2) . .
S4 C6 S6 123.9(2) . .
S4 C6 C5 118.0(2) . .
S6 C6 C5 118.1(2) . .
S5 C7 S6 115.3(2) . .
S5 C7 C8 122.4(2) . .
S6 C7 C8 122.3(2) . .
S7 C8 S8 121.5(2) . .
S7 C8 C7 119.6(2) . .
S8 C8 C7 118.1(2) . .
S8 C9 C10 115.3(3) . .
C9 C10 C11 113.7(3) . .
S7 C11 C10 114.3(3) . .

loop_
_geom_bond_atom_site_label_1
_geom_bond_atom_site_label_2
_geom_bond_distance
_geom_bond_publ_flag
S1 C2 1.783(4) ?
S1 C3 1.742(3) ?
S2 C1 1.812(4) ?
S2 C3 1.729(3) ?
S3 C4 1.758(3) ?
S3 C5 1.733(3) ?
S4 C4 1.755(3) ?
S4 C6 1.728(3) ?
S5 C5 1.730(3) ?
S5 C7 1.765(3) ?
S6 C6 1.736(3) ?
S6 C7 1.765(3) ?
S7 C8 1.750(3) ?
S7 C11 1.801(4) ?
S8 C8 1.751(3) ?
S8 C9 1.800(4) ?
P1 F1 1.580(3) ?
P1 F2 1.584(2) ?
P1 F3 1.586(3) ?
C1 C2 1.472(6) ?
C1 H1 0.97(3) no
C1 H2 1.00(3) no
C2 H3 0.87(3) no
C2 H4 1.07(3) no
C3 C4 1.354(4) ?
C5 C6 1.348(4) ?
C7 C8 1.347(4) ?
C9 C10 1.482(6) ?
C9 H5 1.05(3) no
C9 H6 0.91(3) no
C10 C11 1.502(5) ?
C10 H7 1.03(3) no
C10 H8 0.98(3) no
C11 H9 1.04(3) no
C11 H10 0.91(3) no
